data_4106927
loop_
_publ_author_name
'Jean-Fran\,cois Lemonnier'
'Laure Gu\'en\'ee'
'C\'esar Beuchat'
'Tomasz A. Wesolowski'
'Prasun Mukherjee'
'David H. Waldeck'
'Kristy A. Gogick'
'St\'ephane Petoud'
'Claude Piguet'

_publ_contact_author_address
;Department of inorganic, analytic and applied chemistry 
University of Geneva, Sciences II 
30 quai Ernest-Ansermet 
CH-1211 Gen\`eve 4 
;
_publ_contact_author_email claude.Piguet@unige.ch
_publ_contact_author_fax '+41 (0)22 379 68 30 '
_publ_contact_author_name 'Claude Piguet'
_publ_contact_author_phone '+41 (0)22 379 60 34'
_publ_section_title
;
 Optimizing Sensitization Processes in Dinuclear Luminescent Lanthanide
 Oligomers: Selection of Rigid Aromatic Spacers
;
_journal_name_full 'Journal of the American Chemical Society'
_journal_page_first 16219
_journal_page_last 16234
_journal_paper_doi 10.1021/ja206806t
_journal_volume 133
_journal_year 2011
_chemical_formula_moiety 'C84 H54 Eu2 F36 N10 O14'
_chemical_formula_sum 'C84 H54 Eu2 F36 N10 O14'
_chemical_formula_weight 2415.29
_chemical_name_systematic
; 
 ? 
;
_space_group_IT_number 2
_symmetry_cell_setting triclinic
_symmetry_space_group_name_Hall '-P 1'
_symmetry_space_group_name_H-M 'P -1'
_atom_sites_solution_hydrogens geom
_atom_sites_solution_primary direct
_atom_sites_solution_secondary difmap
_audit_creation_method SHELXL-97
_cell_angle_alpha 75.761(5)
_cell_angle_beta 70.952(5)
_cell_angle_gamma 65.580(4)
_cell_formula_units_Z 1
_cell_length_a 12.1392(7)
_cell_length_b 12.7080(7)
_cell_length_c 16.7807(10)
_cell_measurement_reflns_used 29897
_cell_measurement_temperature 150(2)
_cell_measurement_theta_max 29.58
_cell_measurement_theta_min 1.775
_cell_volume 2209.4(2)
_computing_cell_refinement 'STOE X-AREA'
_computing_data_collection 'STOE X-AREA'
_computing_data_reduction 'STOE X-RED'
_computing_molecular_graphics 'Diamond 3 (Crystal Impact)'
_computing_publication_material Shelxl_ACTA
_computing_structure_refinement 'SHELXL-97 (Sheldrick, 1997)'
_computing_structure_solution SIR97
_diffrn_ambient_temperature 150(2)
_diffrn_detector_area_resol_mean 6
_diffrn_measured_fraction_theta_full 0.938
_diffrn_measured_fraction_theta_max 0.919
_diffrn_measurement_device_type 'Stoe Ipds'
_diffrn_measurement_method \f
_diffrn_radiation_monochromator graphite
_diffrn_radiation_source 'fine-focus sealed tube'
_diffrn_radiation_type MoK\a
_diffrn_radiation_wavelength 0.71073
_diffrn_reflns_av_R_equivalents 0.0641
_diffrn_reflns_av_sigmaI/netI 0.0551
_diffrn_reflns_limit_h_max 16
_diffrn_reflns_limit_h_min -16
_diffrn_reflns_limit_k_max 16
_diffrn_reflns_limit_k_min -17
_diffrn_reflns_limit_l_max 22
_diffrn_reflns_limit_l_min -22
_diffrn_reflns_number 28515
_diffrn_reflns_theta_full 25.00
_diffrn_reflns_theta_max 29.21
_diffrn_reflns_theta_min 1.91
_diffrn_standards_decay_% 0
_exptl_absorpt_coefficient_mu 1.553
_exptl_absorpt_correction_T_max 0.9482
_exptl_absorpt_correction_T_min 0.6938
_exptl_absorpt_correction_type numerical
_exptl_absorpt_process_details 'XRED; Stoe & Cie, 1999'
_exptl_crystal_colour colourless
_exptl_crystal_density_diffrn 1.815
_exptl_crystal_description prism
_exptl_crystal_F_000 1190
_exptl_crystal_size_max 0.190
_exptl_crystal_size_mid 0.075
_exptl_crystal_size_min 0.045
_refine_diff_density_max 0.734
_refine_diff_density_min -1.538
_refine_diff_density_rms 0.108
_refine_ls_extinction_method none
_refine_ls_goodness_of_fit_ref 0.986
_refine_ls_hydrogen_treatment constr
_refine_ls_matrix_type full
_refine_ls_number_parameters 661
_refine_ls_number_reflns 11041
_refine_ls_number_restraints 0
_refine_ls_restrained_S_all 0.986
_refine_ls_R_factor_all 0.0495
_refine_ls_R_factor_gt 0.0381
_refine_ls_shift/su_max 0.002
_refine_ls_shift/su_mean 0.000
_refine_ls_structure_factor_coef Fsqd
_refine_ls_weighting_details 'calc w=1/[\s^2^(Fo^2^)+(0.0386P)^2^+3.0318P] where P=(Fo^2^+2Fc^2^)/3'
_refine_ls_weighting_scheme calc
_refine_ls_wR_factor_gt 0.0784
_refine_ls_wR_factor_ref 0.0830
_reflns_number_gt 9583
_reflns_number_total 11041
_reflns_threshold_expression >2sigma(I)
_cod_data_source_file ja206806t_si_002_4.cif
_cod_data_source_block 4
_cod_database_code 4106927

loop_
_symmetry_equiv_pos_as_xyz
'x, y, z'
'-x, -y, -z'

loop_
_atom_site_label
_atom_site_type_symbol
_atom_site_fract_x
_atom_site_fract_y
_atom_site_fract_z
_atom_site_U_iso_or_equiv
_atom_site_adp_type
_atom_site_occupancy
_atom_site_symmetry_multiplicity
_atom_site_calc_flag
_atom_site_refinement_flags
Eu1 Eu -0.630216(15) 0.292154(15) 0.776969(9) 0.01576(4) Uani 1 1 d .
O1 O -0.2304(2) 0.0645(2) 0.46742(16) 0.0277(5) Uani 1 1 d .
O2 O -0.6100(2) 0.2219(2) 0.92171(14) 0.0246(5) Uani 1 1 d .
O3 O -0.5598(2) 0.4148(2) 0.82091(14) 0.0235(5) Uani 1 1 d .
O4 O -0.5289(2) 0.1285(2) 0.69424(15) 0.0245(5) Uani 1 1 d .
O5 O -0.4094(2) 0.1900(2) 0.77831(14) 0.0237(5) Uani 1 1 d .
O6 O -0.7726(2) 0.3257(2) 0.69374(14) 0.0235(5) Uani 1 1 d .
O7 O -0.7248(2) 0.1448(2) 0.83104(14) 0.0258(5) Uani 1 1 d .
N1 N -0.8483(3) 0.3922(2) 0.87293(16) 0.0207(5) Uani 1 1 d .
N2 N -1.0446(3) 0.5229(3) 0.88667(17) 0.0230(5) Uani 1 1 d .
N3 N -0.7446(2) 0.5150(2) 0.73748(15) 0.0185(5) Uani 1 1 d .
N4 N -0.5180(2) 0.3908(2) 0.64012(15) 0.0183(5) Uani 1 1 d .
N5 N -0.4558(2) 0.5441(2) 0.59767(17) 0.0208(5) Uani 1 1 d .
C1 C -0.9279(3) 0.3475(3) 0.93862(18) 0.0205(6) Uani 1 1 d .
C2 C -0.9023(3) 0.2412(3) 0.9923(2) 0.0254(7) Uani 1 1 d .
H2 H -0.8193 0.1865 0.9882 0.031 Uiso 1 1 calc R
C3 C -1.0031(4) 0.2197(3) 1.0513(2) 0.0297(7) Uani 1 1 d .
H3 H -0.9890 0.1482 1.0882 0.036 Uiso 1 1 calc R
C4 C -1.1262(4) 0.3008(4) 1.0584(2) 0.0313(8) Uani 1 1 d .
H4 H -1.1929 0.2819 1.0995 0.038 Uiso 1 1 calc R
C5 C -1.1526(3) 0.4063(4) 1.0078(2) 0.0305(8) Uani 1 1 d .
H5 H -1.2356 0.4615 1.0134 0.037 Uiso 1 1 calc R
C6 C -1.0508(3) 0.4282(3) 0.94763(19) 0.0236(6) Uani 1 1 d .
C7 C -0.9210(3) 0.4964(3) 0.84417(19) 0.0208(6) Uani 1 1 d .
C8 C -1.1562(3) 0.6209(3) 0.8700(2) 0.0298(7) Uani 1 1 d .
H8A H -1.1473 0.6947 0.8708 0.036 Uiso 1 1 calc R
H8B H -1.2302 0.6156 0.9161 0.036 Uiso 1 1 calc R
C9 C -1.1776(4) 0.6237(4) 0.7852(3) 0.0401(10) Uani 1 1 d .
H9A H -1.2569 0.6864 0.7793 0.060 Uiso 1 1 calc R
H9B H -1.1809 0.5489 0.7826 0.060 Uiso 1 1 calc R
H9C H -1.1089 0.6376 0.7390 0.060 Uiso 1 1 calc R
C10 C -0.8649(3) 0.5717(3) 0.77639(18) 0.0197(6) Uani 1 1 d .
C11 C -0.9243(3) 0.6913(3) 0.7569(2) 0.0242(6) Uani 1 1 d .
H11 H -1.0087 0.7300 0.7857 0.029 Uiso 1 1 calc R
C12 C -0.8583(3) 0.7524(3) 0.6948(2) 0.0264(7) Uani 1 1 d .
H12 H -0.8975 0.8338 0.6800 0.032 Uiso 1 1 calc R
C13 C -0.7351(3) 0.6952(3) 0.65430(19) 0.0225(6) Uani 1 1 d .
H13 H -0.6885 0.7360 0.6112 0.027 Uiso 1 1 calc R
C14 C -0.6812(3) 0.5763(3) 0.67843(18) 0.0186(6) Uani 1 1 d .
C15 C -0.5509(3) 0.5045(3) 0.63907(18) 0.0184(6) Uani 1 1 d .
C16 C -0.3533(3) 0.4487(3) 0.5680(2) 0.0209(6) Uani 1 1 d .
C17 C -0.2307(3) 0.4364(3) 0.5226(2) 0.0244(6) Uani 1 1 d .
H17 H -0.2046 0.5013 0.5045 0.029 Uiso 1 1 calc R
C18 C -0.1497(3) 0.3268(3) 0.5052(2) 0.0244(6) Uani 1 1 d .
H18 H -0.0654 0.3159 0.4748 0.029 Uiso 1 1 calc R
C19 C -0.1869(3) 0.2285(3) 0.53106(19) 0.0204(6) Uani 1 1 d .
C20 C -0.3102(3) 0.2432(3) 0.57568(18) 0.0192(6) Uani 1 1 d .
H20 H -0.3371 0.1789 0.5928 0.023 Uiso 1 1 calc R
C21 C -0.3931(3) 0.3538(3) 0.59472(18) 0.0186(6) Uani 1 1 d .
C22 C -0.4442(3) 0.6545(3) 0.5988(2) 0.0247(6) Uani 1 1 d .
H22A H -0.3653 0.6374 0.6134 0.030 Uiso 1 1 calc R
H22B H -0.5144 0.6968 0.6436 0.030 Uiso 1 1 calc R
C23 C -0.4451(4) 0.7321(3) 0.5140(2) 0.0280(7) Uani 1 1 d .
H23A H -0.4250 0.7988 0.5152 0.042 Uiso 1 1 calc R
H23B H -0.5283 0.7601 0.5038 0.042 Uiso 1 1 calc R
H23C H -0.3827 0.6875 0.4684 0.042 Uiso 1 1 calc R
C24 C -0.0932(3) 0.1117(3) 0.51426(19) 0.0193(6) Uani 1 1 d .
C25 C 0.0241(3) 0.0778(3) 0.52958(19) 0.0207(6) Uani 1 1 d .
H25 H 0.0412 0.1310 0.5505 0.025 Uiso 1 1 calc R
C26 C -0.1159(3) 0.0301(3) 0.48464(19) 0.0215(6) Uani 1 1 d .
C27 C -0.2425(4) -0.0065(4) 0.4192(3) 0.0372(9) Uani 1 1 d .
H27A H -0.3242 0.0309 0.4060 0.056 Uiso 1 1 calc R
H27B H -0.2357 -0.0830 0.4524 0.056 Uiso 1 1 calc R
H27C H -0.1760 -0.0160 0.3663 0.056 Uiso 1 1 calc R
C28 C -0.5532(3) 0.2365(3) 0.96527(19) 0.0239(6) Uani 1 1 d .
C29 C -0.4972(4) 0.3186(4) 0.9478(2) 0.0294(7) Uani 1 1 d .
H29 H -0.4530 0.3181 0.9854 0.035 Uiso 1 1 calc R
C30 C -0.5051(3) 0.4014(3) 0.8759(2) 0.0257(7) Uani 1 1 d .
C31 C -0.4437(5) 0.4899(4) 0.8600(3) 0.0441(11) Uani 1 1 d .
C32 C -0.5430(4) 0.1518(4) 1.0478(2) 0.0335(8) Uani 1 1 d .
C33 C -0.4372(3) 0.0350(3) 0.6958(2) 0.0243(6) Uani 1 1 d .
C34 C -0.3344(4) 0.0079(3) 0.7276(2) 0.0276(7) Uani 1 1 d .
H34 H -0.2693 -0.0665 0.7239 0.033 Uiso 1 1 calc R
C35 C -0.3287(3) 0.0919(3) 0.76495(19) 0.0236(6) Uani 1 1 d .
C36 C -0.2082(3) 0.0651(4) 0.7908(2) 0.0316(8) Uani 1 1 d .
C37 C -0.4390(4) -0.0591(4) 0.6548(3) 0.0358(8) Uani 1 1 d .
C38 C -0.8106(4) 0.1296(3) 0.8165(2) 0.0281(7) Uani 1 1 d .
C39 C -0.8835(4) 0.1971(4) 0.7595(2) 0.0344(9) Uani 1 1 d .
H39 H -0.9528 0.1800 0.7598 0.041 Uiso 1 1 calc R
C40 C -0.8571(3) 0.2880(3) 0.7026(2) 0.0261(7) Uani 1 1 d .
C41 C -0.9386(4) 0.3513(4) 0.6397(2) 0.0367(9) Uani 1 1 d .
C42 C -0.8385(5) 0.0200(4) 0.8657(3) 0.0408(10) Uani 1 1 d .
F1 F -0.3763(3) 0.4732(3) 0.91296(19) 0.0644(9) Uani 1 1 d .
F2 F -0.5297(4) 0.5967(3) 0.8651(3) 0.0923(14) Uani 1 1 d .
F3 F -0.3710(4) 0.4926(4) 0.78198(19) 0.0901(15) Uani 1 1 d .
F4 F -0.5323(3) 0.1973(3) 1.10781(15) 0.0546(8) Uani 1 1 d .
F5 F -0.4440(3) 0.0549(2) 1.03428(17) 0.0492(7) Uani 1 1 d .
F6 F -0.6440(2) 0.1227(2) 1.08091(14) 0.0441(6) Uani 1 1 d .
F7 F -0.2320(3) 0.0694(3) 0.87207(17) 0.0628(9) Uani 1 1 d .
F8 F -0.1539(3) 0.1393(3) 0.7486(2) 0.0763(11) Uani 1 1 d .
F9 F -0.1234(3) -0.0394(3) 0.7761(3) 0.0730(10) Uani 1 1 d .
F10 F -0.3303(3) -0.1490(3) 0.6396(2) 0.0683(9) Uani 1 1 d .
F11 F -0.4680(3) -0.0160(2) 0.58061(15) 0.0431(6) Uani 1 1 d .
F12 F -0.5266(4) -0.1014(3) 0.70346(19) 0.0642(9) Uani 1 1 d .
F13 F -0.9713(3) 0.4666(2) 0.63198(17) 0.0476(6) Uani 1 1 d .
F14 F -0.8756(3) 0.3217(3) 0.56198(16) 0.0517(7) Uani 1 1 d .
F15 F -1.0434(3) 0.3302(4) 0.6611(2) 0.0796(13) Uani 1 1 d .
F16 F -0.8021(5) -0.0583(3) 0.8157(2) 0.0923(15) Uani 1 1 d .
F17 F -0.7919(4) -0.0243(3) 0.9310(2) 0.0719(11) Uani 1 1 d .
F18 F -0.9616(3) 0.0454(3) 0.8979(2) 0.0764(11) Uani 1 1 d .

loop_
_atom_site_aniso_label
_atom_site_aniso_U_11
_atom_site_aniso_U_22
_atom_site_aniso_U_33
_atom_site_aniso_U_23
_atom_site_aniso_U_13
_atom_site_aniso_U_12
Eu1 0.01468(7) 0.01419(7) 0.01804(6) -0.00265(4) -0.00410(4) -0.00461(5)
O1 0.0213(11) 0.0235(13) 0.0396(13) -0.0101(10) -0.0124(10) -0.0024(11)
O2 0.0228(11) 0.0263(13) 0.0244(10) -0.0002(9) -0.0081(9) -0.0087(11)
O3 0.0250(11) 0.0227(13) 0.0248(10) -0.0046(9) -0.0102(9) -0.0068(10)
O4 0.0214(11) 0.0211(13) 0.0306(11) -0.0072(9) -0.0054(9) -0.0059(10)
O5 0.0193(11) 0.0210(13) 0.0278(11) -0.0078(9) -0.0060(9) -0.0020(10)
O6 0.0232(11) 0.0246(13) 0.0262(10) -0.0041(9) -0.0057(9) -0.0119(10)
O7 0.0288(12) 0.0236(13) 0.0258(11) -0.0037(9) -0.0059(9) -0.0108(11)
N1 0.0200(12) 0.0200(14) 0.0222(11) -0.0022(10) -0.0052(10) -0.0077(12)
N2 0.0183(12) 0.0240(15) 0.0238(12) -0.0028(10) -0.0036(10) -0.0064(12)
N3 0.0164(11) 0.0173(13) 0.0214(11) -0.0039(9) -0.0051(9) -0.0047(11)
N4 0.0179(12) 0.0161(13) 0.0184(10) -0.0027(9) -0.0037(9) -0.0040(11)
N5 0.0161(12) 0.0158(14) 0.0272(12) -0.0040(10) -0.0017(10) -0.0048(11)
C1 0.0209(14) 0.0210(17) 0.0199(13) -0.0042(11) -0.0047(11) -0.0074(13)
C2 0.0277(16) 0.0245(18) 0.0237(14) -0.0027(12) -0.0067(12) -0.0091(15)
C3 0.0339(18) 0.031(2) 0.0258(15) 0.0001(13) -0.0073(13) -0.0153(17)
C4 0.0283(17) 0.037(2) 0.0287(16) -0.0033(14) -0.0010(13) -0.0173(17)
C5 0.0226(16) 0.040(2) 0.0291(16) -0.0034(14) -0.0041(13) -0.0141(17)
C6 0.0224(15) 0.0245(18) 0.0227(13) -0.0037(12) -0.0030(12) -0.0090(14)
C7 0.0160(13) 0.0200(16) 0.0234(13) -0.0054(11) -0.0033(11) -0.0035(13)
C8 0.0176(15) 0.030(2) 0.0324(16) -0.0009(14) -0.0044(13) -0.0035(15)
C9 0.0281(19) 0.047(3) 0.043(2) 0.0021(18) -0.0172(16) -0.0092(19)
C10 0.0169(13) 0.0188(16) 0.0199(12) -0.0043(11) -0.0031(10) -0.0033(13)
C11 0.0174(14) 0.0171(17) 0.0279(15) -0.0065(12) -0.0007(12) 0.0017(13)
C12 0.0203(15) 0.0183(17) 0.0293(15) -0.0013(13) -0.0047(12) 0.0015(14)
C13 0.0216(15) 0.0153(16) 0.0233(13) -0.0015(11) -0.0037(11) -0.0018(13)
C14 0.0181(13) 0.0165(15) 0.0193(12) -0.0048(10) -0.0042(10) -0.0033(12)
C15 0.0174(13) 0.0173(15) 0.0195(12) -0.0031(11) -0.0044(10) -0.0052(12)
C16 0.0186(14) 0.0135(15) 0.0275(14) -0.0047(11) -0.0040(11) -0.0033(13)
C17 0.0186(14) 0.0181(16) 0.0324(15) -0.0052(12) -0.0008(12) -0.0058(13)
C18 0.0178(14) 0.0221(18) 0.0304(15) -0.0047(13) -0.0008(12) -0.0078(14)
C19 0.0175(14) 0.0167(16) 0.0228(13) -0.0065(11) -0.0026(11) -0.0020(13)
C20 0.0190(14) 0.0160(15) 0.0200(12) -0.0025(11) -0.0039(11) -0.0046(12)
C21 0.0175(13) 0.0162(15) 0.0197(12) -0.0038(11) -0.0016(10) -0.0055(12)
C22 0.0255(16) 0.0182(17) 0.0313(15) -0.0074(12) -0.0044(13) -0.0087(14)
C23 0.0308(17) 0.0193(17) 0.0325(16) -0.0013(13) -0.0077(14) -0.0092(15)
C24 0.0155(13) 0.0142(15) 0.0230(13) -0.0038(11) -0.0016(10) -0.0020(12)
C25 0.0187(14) 0.0193(16) 0.0232(13) -0.0053(11) -0.0041(11) -0.0056(13)
C26 0.0166(14) 0.0195(16) 0.0245(13) -0.0026(12) -0.0049(11) -0.0033(13)
C27 0.0286(18) 0.036(2) 0.053(2) -0.0192(18) -0.0178(17) -0.0043(18)
C28 0.0232(15) 0.0233(17) 0.0205(13) -0.0061(12) -0.0038(11) -0.0033(14)
C29 0.0318(18) 0.035(2) 0.0267(15) -0.0041(14) -0.0127(13) -0.0131(17)
C30 0.0251(16) 0.0251(18) 0.0299(15) -0.0087(13) -0.0072(13) -0.0088(15)
C31 0.059(3) 0.056(3) 0.039(2) 0.0055(19) -0.0240(19) -0.039(3)
C32 0.0353(19) 0.033(2) 0.0288(16) -0.0030(14) -0.0114(14) -0.0076(18)
C33 0.0293(17) 0.0182(16) 0.0249(14) -0.0046(12) -0.0050(12) -0.0085(15)
C34 0.0316(18) 0.0169(17) 0.0301(15) -0.0026(13) -0.0102(14) -0.0032(15)
C35 0.0202(14) 0.0244(18) 0.0203(13) -0.0011(12) -0.0054(11) -0.0033(14)
C36 0.0223(16) 0.036(2) 0.0322(16) -0.0036(15) -0.0100(13) -0.0045(16)
C37 0.046(2) 0.023(2) 0.0419(19) -0.0075(15) -0.0179(17) -0.0093(19)
C38 0.0341(18) 0.0272(19) 0.0274(15) -0.0013(13) -0.0049(13) -0.0188(17)
C39 0.038(2) 0.044(2) 0.0345(17) 0.0035(16) -0.0143(15) -0.028(2)
C40 0.0238(16) 0.031(2) 0.0276(15) -0.0068(13) -0.0074(12) -0.0111(15)
C41 0.035(2) 0.049(3) 0.0360(18) 0.0053(17) -0.0175(16) -0.025(2)
C42 0.054(3) 0.042(3) 0.0385(19) 0.0022(17) -0.0122(18) -0.033(2)
F1 0.088(2) 0.086(2) 0.0602(17) 0.0100(16) -0.0430(16) -0.063(2)
F2 0.114(3) 0.0374(19) 0.163(4) -0.001(2) -0.080(3) -0.036(2)
F3 0.121(3) 0.163(4) 0.0450(15) 0.004(2) -0.0138(18) -0.124(3)
F4 0.091(2) 0.0559(19) 0.0299(11) 0.0012(11) -0.0281(13) -0.0338(18)
F5 0.0428(14) 0.0362(15) 0.0526(14) 0.0023(12) -0.0196(12) 0.0023(12)
F6 0.0448(14) 0.0492(16) 0.0317(11) 0.0091(10) -0.0087(10) -0.0195(13)
F7 0.0424(15) 0.102(3) 0.0431(14) -0.0220(15) -0.0204(12) -0.0109(17)
F8 0.0519(17) 0.093(3) 0.101(2) 0.036(2) -0.0435(18) -0.0503(19)
F9 0.0430(16) 0.057(2) 0.117(3) -0.0442(19) -0.0470(18) 0.0232(15)
F10 0.075(2) 0.0334(17) 0.103(2) -0.0392(16) -0.0511(19) 0.0131(16)
F11 0.0602(16) 0.0372(15) 0.0397(12) -0.0124(10) -0.0198(11) -0.0155(13)
F12 0.102(3) 0.059(2) 0.0569(16) -0.0071(14) -0.0095(16) -0.062(2)
F13 0.0419(14) 0.0408(16) 0.0528(14) -0.0006(12) -0.0226(12) -0.0030(12)
F14 0.0706(19) 0.0568(19) 0.0379(12) -0.0053(12) -0.0284(12) -0.0224(16)
F15 0.0629(19) 0.123(3) 0.080(2) 0.048(2) -0.0497(17) -0.070(2)
F16 0.172(4) 0.055(2) 0.0592(19) -0.0115(16) 0.008(2) -0.076(3)
F17 0.108(3) 0.065(2) 0.075(2) 0.0384(17) -0.054(2) -0.065(2)
F18 0.066(2) 0.077(3) 0.088(2) 0.0234(19) -0.0117(18) -0.052(2)

loop_
_atom_type_symbol
_atom_type_description
_atom_type_scat_dispersion_real
_atom_type_scat_dispersion_imag
_atom_type_scat_source
C C 0.0033 0.0016 'International Tables Vol C Tables 4.2.6.8 and 6.1.1.4'
H H 0.0000 0.0000 'International Tables Vol C Tables 4.2.6.8 and 6.1.1.4'
N N 0.0061 0.0033 'International Tables Vol C Tables 4.2.6.8 and 6.1.1.4'
O O 0.0106 0.0060 'International Tables Vol C Tables 4.2.6.8 and 6.1.1.4'
Eu Eu -0.1578 3.6682 'International Tables Vol C Tables 4.2.6.8 and 6.1.1.4'
F F 0.0171 0.0103 'International Tables Vol C Tables 4.2.6.8 and 6.1.1.4'

loop_
_geom_angle_atom_site_label_1
_geom_angle_atom_site_label_2
_geom_angle_atom_site_label_3
_geom_angle
_geom_angle_site_symmetry_1
O3 Eu1 O6 134.69(8) .
O3 Eu1 O2 70.43(8) .
O6 Eu1 O2 139.36(8) .
O3 Eu1 O7 142.65(8) .
O6 Eu1 O7 72.03(8) .
O2 Eu1 O7 73.52(8) .
O3 Eu1 O4 135.10(8) .
O6 Eu1 O4 76.00(8) .
O2 Eu1 O4 109.22(8) .
O7 Eu1 O4 67.02(8) .
O3 Eu1 O5 70.42(8) .
O6 Eu1 O5 141.22(8) .
O2 Eu1 O5 69.40(8) .
O7 Eu1 O5 105.55(8) .
O4 Eu1 O5 68.15(8) .
O3 Eu1 N4 73.32(8) .
O6 Eu1 N4 83.21(8) .
O2 Eu1 N4 137.12(8) .
O7 Eu1 N4 143.54(8) .
O4 Eu1 N4 81.50(8) .
O5 Eu1 N4 77.49(8) .
O3 Eu1 N1 87.15(8) .
O6 Eu1 N1 75.79(8) .
O2 Eu1 N1 74.55(8) .
O7 Eu1 N1 74.07(9) .
O4 Eu1 N1 137.24(8) .
O5 Eu1 N1 142.15(8) .
N4 Eu1 N1 125.74(8) .
O3 Eu1 N3 65.68(8) .
O6 Eu1 N3 69.23(8) .
O2 Eu1 N3 118.21(8) .
O7 Eu1 N3 126.84(8) .
O4 Eu1 N3 132.56(8) .
O5 Eu1 N3 127.45(8) .
N4 Eu1 N3 63.56(8) .
N1 Eu1 N3 62.25(8) .
C26 O1 C27 117.0(3) .
C28 O2 Eu1 134.0(2) .
C30 O3 Eu1 134.3(2) .
C33 O4 Eu1 134.6(2) .
C35 O5 Eu1 136.3(2) .
C40 O6 Eu1 133.7(2) .
C38 O7 Eu1 133.8(2) .
C7 N1 C1 105.5(3) .
C7 N1 Eu1 118.89(19) .
C1 N1 Eu1 131.8(2) .
C7 N2 C6 106.2(3) .
C7 N2 C8 130.7(3) .
C6 N2 C8 122.7(3) .
C14 N3 C10 118.6(3) .
C14 N3 Eu1 119.3(2) .
C10 N3 Eu1 122.10(19) .
C15 N4 C21 104.6(2) .
C15 N4 Eu1 113.84(19) .
C21 N4 Eu1 129.92(19) .
C15 N5 C16 106.3(3) .
C15 N5 C22 130.1(3) .
C16 N5 C22 122.0(3) .
N1 C1 C6 109.2(3) .
N1 C1 C2 130.4(3) .
C6 C1 C2 120.3(3) .
C3 C2 C1 117.0(3) .
C3 C2 H2 121.5 .
C1 C2 H2 121.5 .
C2 C3 C4 121.9(3) .
C2 C3 H3 119.0 .
C4 C3 H3 119.0 .
C5 C4 C3 121.9(3) .
C5 C4 H4 119.1 .
C3 C4 H4 119.1 .
C4 C5 C6 116.4(4) .
C4 C5 H5 121.8 .
C6 C5 H5 121.8 .
N2 C6 C5 131.3(3) .
N2 C6 C1 106.3(3) .
C5 C6 C1 122.4(3) .
N1 C7 N2 112.8(3) .
N1 C7 C10 119.9(3) .
N2 C7 C10 127.2(3) .
N2 C8 C9 112.6(3) .
N2 C8 H8A 109.1 .
C9 C8 H8A 109.1 .
N2 C8 H8B 109.1 .
C9 C8 H8B 109.1 .
H8A C8 H8B 107.8 .
C8 C9 H9A 109.5 .
C8 C9 H9B 109.5 .
H9A C9 H9B 109.5 .
C8 C9 H9C 109.5 .
H9A C9 H9C 109.5 .
H9B C9 H9C 109.5 .
N3 C10 C11 121.8(3) .
N3 C10 C7 113.2(3) .
C11 C10 C7 124.8(3) .
C12 C11 C10 118.7(3) .
C12 C11 H11 120.6 .
C10 C11 H11 120.6 .
C11 C12 C13 120.0(3) .
C11 C12 H12 120.0 .
C13 C12 H12 120.0 .
C12 C13 C14 118.1(3) .
C12 C13 H13 121.0 .
C14 C13 H13 121.0 .
N3 C14 C13 122.8(3) .
N3 C14 C15 113.7(3) .
C13 C14 C15 123.4(3) .
N4 C15 N5 113.5(3) .
N4 C15 C14 120.5(3) .
N5 C15 C14 126.0(3) .
N5 C16 C17 131.9(3) .
N5 C16 C21 106.0(3) .
C17 C16 C21 122.0(3) .
C18 C17 C16 117.1(3) .
C18 C17 H17 121.5 .
C16 C17 H17 121.5 .
C17 C18 C19 122.4(3) .
C17 C18 H18 118.8 .
C19 C18 H18 118.8 .
C20 C19 C18 119.4(3) .
C20 C19 C24 120.9(3) .
C18 C19 C24 119.6(3) .
C21 C20 C19 118.8(3) .
C21 C20 H20 120.6 .
C19 C20 H20 120.6 .
C20 C21 N4 130.1(3) .
C20 C21 C16 120.3(3) .
N4 C21 C16 109.6(3) .
N5 C22 C23 112.5(3) .
N5 C22 H22A 109.1 .
C23 C22 H22A 109.1 .
N5 C22 H22B 109.1 .
C23 C22 H22B 109.1 .
H22A C22 H22B 107.8 .
C22 C23 H23A 109.5 .
C22 C23 H23B 109.5 .
H23A C23 H23B 109.5 .
C22 C23 H23C 109.5 .
H23A C23 H23C 109.5 .
H23B C23 H23C 109.5 .
C25 C24 C26 117.3(3) .
C25 C24 C19 119.3(3) .
C26 C24 C19 123.4(3) .
C26 C25 C24 122.3(3) 2_556
C26 C25 H25 118.9 2_556
C24 C25 H25 118.9 .
C25 C26 O1 122.2(3) 2_556
C25 C26 C24 120.4(3) 2_556
O1 C26 C24 117.3(3) .
O1 C27 H27A 109.5 .
O1 C27 H27B 109.5 .
H27A C27 H27B 109.5 .
O1 C27 H27C 109.5 .
H27A C27 H27C 109.5 .
H27B C27 H27C 109.5 .
O2 C28 C29 128.0(3) .
O2 C28 C32 115.2(3) .
C29 C28 C32 116.8(3) .
C30 C29 C28 120.9(3) .
C30 C29 H29 119.6 .
C28 C29 H29 119.6 .
O3 C30 C29 127.7(3) .
O3 C30 C31 113.3(3) .
C29 C30 C31 118.9(3) .
F1 C31 F3 107.7(4) .
F1 C31 F2 106.7(4) .
F3 C31 F2 105.6(4) .
F1 C31 C30 115.2(3) .
F3 C31 C30 110.6(4) .
F2 C31 C30 110.4(4) .
F5 C32 F6 107.9(3) .
F5 C32 F4 107.0(3) .
F6 C32 F4 106.9(3) .
F5 C32 C28 111.2(3) .
F6 C32 C28 111.1(3) .
F4 C32 C28 112.6(3) .
O4 C33 C34 128.5(3) .
O4 C33 C37 114.2(3) .
C34 C33 C37 117.3(3) .
C33 C34 C35 119.1(3) .
C33 C34 H34 120.5 .
C35 C34 H34 120.5 .
O5 C35 C34 127.6(3) .
O5 C35 C36 114.2(3) .
C34 C35 C36 118.1(3) .
F8 C36 F7 108.2(4) .
F8 C36 F9 106.0(4) .
F7 C36 F9 106.5(3) .
F8 C36 C35 111.2(3) .
F7 C36 C35 111.1(3) .
F9 C36 C35 113.4(3) .
F11 C37 F12 106.0(3) .
F11 C37 F10 106.3(3) .
F12 C37 F10 107.8(4) .
F11 C37 C33 111.3(3) .
F12 C37 C33 110.6(3) .
F10 C37 C33 114.4(3) .
O7 C38 C39 128.5(3) .
O7 C38 C42 116.0(3) .
C39 C38 C42 115.5(3) .
C40 C39 C38 121.7(3) .
C40 C39 H39 119.2 .
C38 C39 H39 119.2 .
O6 C40 C39 128.8(3) .
O6 C40 C41 114.2(3) .
C39 C40 C41 117.0(3) .
F15 C41 F14 108.0(4) .
F15 C41 F13 107.0(4) .
F14 C41 F13 105.7(3) .
F15 C41 C40 113.6(3) .
F14 C41 C40 110.7(4) .
F13 C41 C40 111.4(3) .
F17 C42 F16 110.7(5) .
F17 C42 F18 104.5(4) .
F16 C42 F18 105.7(4) .
F17 C42 C38 113.4(3) .
F16 C42 C38 111.2(3) .
F18 C42 C38 110.9(4) .

loop_
_geom_bond_atom_site_label_1
_geom_bond_atom_site_label_2
_geom_bond_distance
_geom_bond_site_symmetry_2
Eu1 O3 2.404(2) .
Eu1 O6 2.407(2) .
Eu1 O2 2.428(2) .
Eu1 O7 2.431(2) .
Eu1 O4 2.440(2) .
Eu1 O5 2.453(2) .
Eu1 N4 2.580(2) .
Eu1 N1 2.581(3) .
Eu1 N3 2.610(3) .
O1 C26 1.381(4) .
O1 C27 1.427(4) .
O2 C28 1.244(4) .
O3 C30 1.245(4) .
O4 C33 1.250(4) .
O5 C35 1.244(4) .
O6 C40 1.255(4) .
O7 C38 1.241(4) .
N1 C7 1.328(4) .
N1 C1 1.386(4) .
N2 C7 1.370(4) .
N2 C6 1.386(4) .
N2 C8 1.464(4) .
N3 C14 1.341(4) .
N3 C10 1.348(4) .
N4 C15 1.327(4) .
N4 C21 1.391(4) .
N5 C15 1.363(4) .
N5 C16 1.383(4) .
N5 C22 1.471(4) .
C1 C6 1.402(5) .
C1 C2 1.404(4) .
C2 C3 1.380(5) .
C2 H2 0.9500 .
C3 C4 1.407(6) .
C3 H3 0.9500 .
C4 C5 1.373(5) .
C4 H4 0.9500 .
C5 C6 1.398(4) .
C5 H5 0.9500 .
C7 C10 1.473(4) .
C8 C9 1.518(5) .
C8 H8A 0.9900 .
C8 H8B 0.9900 .
C9 H9A 0.9800 .
C9 H9B 0.9800 .
C9 H9C 0.9800 .
C10 C11 1.393(5) .
C11 C12 1.379(4) .
C11 H11 0.9500 .
C12 C13 1.381(5) .
C12 H12 0.9500 .
C13 C14 1.389(4) .
C13 H13 0.9500 .
C14 C15 1.480(4) .
C16 C17 1.395(4) .
C16 C21 1.400(4) .
C17 C18 1.368(5) .
C17 H17 0.9500 .
C18 C19 1.423(4) .
C18 H18 0.9500 .
C19 C20 1.393(4) .
C19 C24 1.475(5) .
C20 C21 1.390(5) .
C20 H20 0.9500 .
C22 C23 1.519(5) .
C22 H22A 0.9900 .
C22 H22B 0.9900 .
C23 H23A 0.9800 .
C23 H23B 0.9800 .
C23 H23C 0.9800 .
C24 C25 1.399(4) .
C24 C26 1.406(5) .
C25 C26 1.380(5) 2_556
C25 H25 0.9500 .
C26 C25 1.380(5) 2_556
C27 H27A 0.9800 .
C27 H27B 0.9800 .
C27 H27C 0.9800 .
C28 C29 1.394(5) .
C28 C32 1.536(5) .
C29 C30 1.393(5) .
C29 H29 0.9500 .
C30 C31 1.519(5) .
C31 F1 1.320(5) .
C31 F3 1.321(5) .
C31 F2 1.329(7) .
C32 F5 1.322(5) .
C32 F6 1.334(5) .
C32 F4 1.341(5) .
C33 C34 1.396(5) .
C33 C37 1.530(5) .
C34 C35 1.398(5) .
C34 H34 0.9500 .
C35 C36 1.541(5) .
C36 F8 1.307(5) .
C36 F7 1.309(4) .
C36 F9 1.322(5) .
C37 F11 1.328(4) .
C37 F12 1.333(5) .
C37 F10 1.337(5) .
C38 C39 1.398(5) .
C38 C42 1.541(5) .
C39 C40 1.383(5) .
C39 H39 0.9500 .
C40 C41 1.532(5) .
C41 F15 1.325(4) .
C41 F14 1.334(5) .
C41 F13 1.335(5) .
C42 F17 1.296(5) .
C42 F16 1.302(6) .
C42 F18 1.338(6) .

loop_
_geom_torsion_atom_site_label_1
_geom_torsion_atom_site_label_2
_geom_torsion_atom_site_label_3
_geom_torsion_atom_site_label_4
_geom_torsion
_geom_torsion_site_symmetry_4
O3 Eu1 O2 C28 -19.0(3) .
O6 Eu1 O2 C28 -156.0(3) .
O7 Eu1 O2 C28 170.9(3) .
O4 Eu1 O2 C28 113.2(3) .
O5 Eu1 O2 C28 56.7(3) .
N4 Eu1 O2 C28 14.9(4) .
N1 Eu1 O2 C28 -111.5(3) .
N3 Eu1 O2 C28 -65.7(3) .
O6 Eu1 O3 C30 164.1(3) .
O2 Eu1 O3 C30 22.7(3) .
O7 Eu1 O3 C30 38.5(4) .
O4 Eu1 O3 C30 -75.2(3) .
O5 Eu1 O3 C30 -51.6(3) .
N4 Eu1 O3 C30 -134.0(3) .
N1 Eu1 O3 C30 97.3(3) .
N3 Eu1 O3 C30 158.0(3) .
O3 Eu1 O4 C33 49.6(3) .
O6 Eu1 O4 C33 -169.5(3) .
O2 Eu1 O4 C33 -31.6(3) .
O7 Eu1 O4 C33 -93.3(3) .
O5 Eu1 O4 C33 25.6(3) .
N4 Eu1 O4 C33 105.5(3) .
N1 Eu1 O4 C33 -119.4(3) .
N3 Eu1 O4 C33 147.0(3) .
O3 Eu1 O5 C35 177.1(3) .
O6 Eu1 O5 C35 -44.4(3) .
O2 Eu1 O5 C35 101.4(3) .
O7 Eu1 O5 C35 36.1(3) .
O4 Eu1 O5 C35 -20.6(3) .
N4 Eu1 O5 C35 -106.4(3) .
N1 Eu1 O5 C35 120.0(3) .
N3 Eu1 O5 C35 -148.3(3) .
O3 Eu1 O6 C40 -135.8(3) .
O2 Eu1 O6 C40 -20.4(4) .
O7 Eu1 O6 C40 12.9(3) .
O4 Eu1 O6 C40 82.9(3) .
O5 Eu1 O6 C40 105.6(3) .
N4 Eu1 O6 C40 165.8(3) .
N1 Eu1 O6 C40 -64.6(3) .
N3 Eu1 O6 C40 -129.9(3) .
O3 Eu1 O7 C38 134.7(3) .
O6 Eu1 O7 C38 -7.9(3) .
O2 Eu1 O7 C38 150.2(3) .
O4 Eu1 O7 C38 -89.9(3) .
O5 Eu1 O7 C38 -147.4(3) .
N4 Eu1 O7 C38 -57.5(4) .
N1 Eu1 O7 C38 72.0(3) .
N3 Eu1 O7 C38 37.0(4) .
O3 Eu1 N1 C7 80.0(2) .
O6 Eu1 N1 C7 -57.7(2) .
O2 Eu1 N1 C7 150.4(2) .
O7 Eu1 N1 C7 -132.7(2) .
O4 Eu1 N1 C7 -107.8(2) .
O5 Eu1 N1 C7 132.3(2) .
N4 Eu1 N1 C7 12.9(3) .
N3 Eu1 N1 C7 16.1(2) .
O3 Eu1 N1 C1 -125.4(3) .
O6 Eu1 N1 C1 97.0(3) .
O2 Eu1 N1 C1 -54.9(3) .
O7 Eu1 N1 C1 22.0(3) .
O4 Eu1 N1 C1 46.9(3) .
O5 Eu1 N1 C1 -73.0(3) .
N4 Eu1 N1 C1 167.6(2) .
N3 Eu1 N1 C1 170.7(3) .
O3 Eu1 N3 C14 68.7(2) .
O6 Eu1 N3 C14 -106.8(2) .
O2 Eu1 N3 C14 117.4(2) .
O7 Eu1 N3 C14 -152.6(2) .
O4 Eu1 N3 C14 -61.2(2) .
O5 Eu1 N3 C14 32.7(2) .
N4 Eu1 N3 C14 -14.0(2) .
N1 Eu1 N3 C14 168.8(2) .
O3 Eu1 N3 C10 -109.3(2) .
O6 Eu1 N3 C10 75.3(2) .
O2 Eu1 N3 C10 -60.6(2) .
O7 Eu1 N3 C10 29.4(3) .
O4 Eu1 N3 C10 120.9(2) .
O5 Eu1 N3 C10 -145.3(2) .
N4 Eu1 N3 C10 168.0(3) .
N1 Eu1 N3 C10 -9.2(2) .
O3 Eu1 N4 C15 -46.2(2) .
O6 Eu1 N4 C15 94.6(2) .
O2 Eu1 N4 C15 -79.5(2) .
O7 Eu1 N4 C15 141.4(2) .
O4 Eu1 N4 C15 171.3(2) .
O5 Eu1 N4 C15 -119.3(2) .
N1 Eu1 N4 C15 27.5(2) .
N3 Eu1 N4 C15 24.42(19) .
O3 Eu1 N4 C21 90.6(3) .
O6 Eu1 N4 C21 -128.6(3) .
O2 Eu1 N4 C21 57.4(3) .
O7 Eu1 N4 C21 -81.7(3) .
O4 Eu1 N4 C21 -51.8(3) .
O5 Eu1 N4 C21 17.6(2) .
N1 Eu1 N4 C21 164.4(2) .
N3 Eu1 N4 C21 161.3(3) .
C7 N1 C1 C6 0.5(4) .
Eu1 N1 C1 C6 -156.6(2) .
C7 N1 C1 C2 -179.2(3) .
Eu1 N1 C1 C2 23.6(5) .
N1 C1 C2 C3 -178.4(3) .
C6 C1 C2 C3 1.9(5) .
C1 C2 C3 C4 -0.7(5) .
C2 C3 C4 C5 -0.9(6) .
C3 C4 C5 C6 1.1(6) .
C7 N2 C6 C5 -178.8(4) .
C8 N2 C6 C5 -5.2(6) .
C7 N2 C6 C1 0.0(4) .
C8 N2 C6 C1 173.6(3) .
C4 C5 C6 N2 178.7(4) .
C4 C5 C6 C1 0.1(5) .
N1 C1 C6 N2 -0.3(4) .
C2 C1 C6 N2 179.5(3) .
N1 C1 C6 C5 178.6(3) .
C2 C1 C6 C5 -1.6(5) .
C1 N1 C7 N2 -0.6(4) .
Eu1 N1 C7 N2 160.1(2) .
C1 N1 C7 C10 176.6(3) .
Eu1 N1 C7 C10 -22.8(4) .
C6 N2 C7 N1 0.4(4) .
C8 N2 C7 N1 -172.5(3) .
C6 N2 C7 C10 -176.5(3) .
C8 N2 C7 C10 10.7(6) .
C7 N2 C8 C9 62.7(5) .
C6 N2 C8 C9 -109.1(4) .
C14 N3 C10 C11 0.0(4) .
Eu1 N3 C10 C11 178.0(2) .
C14 N3 C10 C7 -175.7(3) .
Eu1 N3 C10 C7 2.3(3) .
N1 C7 C10 N3 13.5(4) .
N2 C7 C10 N3 -169.8(3) .
N1 C7 C10 C11 -162.1(3) .
N2 C7 C10 C11 14.6(5) .
N3 C10 C11 C12 1.2(5) .
C7 C10 C11 C12 176.4(3) .
C10 C11 C12 C13 -1.0(5) .
C11 C12 C13 C14 -0.4(5) .
C10 N3 C14 C13 -1.5(4) .
Eu1 N3 C14 C13 -179.5(2) .
C10 N3 C14 C15 -179.0(3) .
Eu1 N3 C14 C15 3.0(3) .
C12 C13 C14 N3 1.7(5) .
C12 C13 C14 C15 178.9(3) .
C21 N4 C15 N5 -1.2(3) .
Eu1 N4 C15 N5 146.0(2) .
C21 N4 C15 C14 177.2(3) .
Eu1 N4 C15 C14 -35.6(3) .
C16 N5 C15 N4 1.2(3) .
C22 N5 C15 N4 -164.3(3) .
C16 N5 C15 C14 -177.1(3) .
C22 N5 C15 C14 17.4(5) .
N3 C14 C15 N4 22.4(4) .
C13 C14 C15 N4 -155.0(3) .
N3 C14 C15 N5 -159.3(3) .
C13 C14 C15 N5 23.2(5) .
C15 N5 C16 C17 -179.0(3) .
C22 N5 C16 C17 -12.1(5) .
C15 N5 C16 C21 -0.7(3) .
C22 N5 C16 C21 166.3(3) .
N5 C16 C17 C18 177.9(3) .
C21 C16 C17 C18 -0.3(5) .
C16 C17 C18 C19 0.5(5) .
C17 C18 C19 C20 0.0(5) .
C17 C18 C19 C24 -176.8(3) .
C18 C19 C20 C21 -0.9(4) .
C24 C19 C20 C21 175.9(3) .
C19 C20 C21 N4 -177.8(3) .
C19 C20 C21 C16 1.1(4) .
C15 N4 C21 C20 179.7(3) .
Eu1 N4 C21 C20 40.0(4) .
C15 N4 C21 C16 0.7(3) .
Eu1 N4 C21 C16 -139.0(2) .
N5 C16 C21 C20 -179.2(3) .
C17 C16 C21 C20 -0.6(5) .
N5 C16 C21 N4 0.0(3) .
C17 C16 C21 N4 178.5(3) .
C15 N5 C22 C23 -112.2(4) .
C16 N5 C22 C23 84.3(4) .
C20 C19 C24 C25 -133.1(3) .
C18 C19 C24 C25 43.6(4) .
C20 C19 C24 C26 45.7(4) .
C18 C19 C24 C26 -137.6(3) .
C26 C24 C25 C26 1.0(5) 2_556
C19 C24 C25 C26 179.9(3) 2_556
C27 O1 C26 C25 -11.7(4) 2_556
C27 O1 C26 C24 165.7(3) .
C25 C24 C26 C25 -1.0(5) 2_556
C19 C24 C26 C25 -179.8(3) 2_556
C25 C24 C26 O1 -178.4(3) .
C19 C24 C26 O1 2.8(4) .
Eu1 O2 C28 C29 12.8(6) .
Eu1 O2 C28 C32 -166.4(2) .
O2 C28 C29 C30 2.9(6) .
C32 C28 C29 C30 -177.9(4) .
Eu1 O3 C30 C29 -20.3(6) .
Eu1 O3 C30 C31 161.0(3) .
C28 C29 C30 O3 0.7(6) .
C28 C29 C30 C31 179.4(4) .
O3 C30 C31 F1 -174.8(4) .
C29 C30 C31 F1 6.4(6) .
O3 C30 C31 F3 -52.3(5) .
C29 C30 C31 F3 128.8(4) .
O3 C30 C31 F2 64.2(5) .
C29 C30 C31 F2 -114.6(4) .
O2 C28 C32 F5 86.9(4) .
C29 C28 C32 F5 -92.4(4) .
O2 C28 C32 F6 -33.3(5) .
C29 C28 C32 F6 147.4(4) .
O2 C28 C32 F4 -153.1(3) .
C29 C28 C32 F4 27.6(5) .
Eu1 O4 C33 C34 -24.0(5) .
Eu1 O4 C33 C37 157.9(2) .
O4 C33 C34 C35 1.4(5) .
C37 C33 C34 C35 179.5(3) .
Eu1 O5 C35 C34 12.9(5) .
Eu1 O5 C35 C36 -169.3(2) .
C33 C34 C35 O5 4.2(5) .
C33 C34 C35 C36 -173.5(3) .
O5 C35 C36 F8 -60.5(4) .
C34 C35 C36 F8 117.5(4) .
O5 C35 C36 F7 60.1(4) .
C34 C35 C36 F7 -121.9(4) .
O5 C35 C36 F9 -179.9(3) .
C34 C35 C36 F9 -1.9(5) .
O4 C33 C37 F11 45.7(4) .
C34 C33 C37 F11 -132.7(4) .
O4 C33 C37 F12 -71.9(4) .
C34 C33 C37 F12 109.8(4) .
O4 C33 C37 F10 166.2(3) .
C34 C33 C37 F10 -12.1(5) .
Eu1 O7 C38 C39 0.9(6) .
Eu1 O7 C38 C42 178.9(3) .
O7 C38 C39 C40 7.4(7) .
C42 C38 C39 C40 -170.7(4) .
Eu1 O6 C40 C39 -11.6(6) .
Eu1 O6 C40 C41 170.0(3) .
C38 C39 C40 O6 -1.9(7) .
C38 C39 C40 C41 176.5(4) .
O6 C40 C41 F15 -165.4(4) .
C39 C40 C41 F15 15.9(6) .
O6 C40 C41 F14 72.9(4) .
C39 C40 C41 F14 -105.8(4) .
O6 C40 C41 F13 -44.5(5) .
C39 C40 C41 F13 136.9(4) .
O7 C38 C42 F17 17.2(6) .
C39 C38 C42 F17 -164.5(4) .
O7 C38 C42 F16 -108.3(5) .
C39 C38 C42 F16 70.0(6) .
O7 C38 C42 F18 134.3(4) .
C39 C38 C42 F18 -47.4(5) .
